data_1516325
loop_
_publ_author_name
'Kim, Yea Rin'
'Cho, Seungyoon'
'Lee, Phil Ho'

_publ_section_title
;
 Metal-Free Azaphosphaannulation of Phosphonamides through Intramolecular
 Oxidative C-N Bond Formation.
;
_journal_issue 11
_journal_name_full 'Organic letters'
_journal_page_first 3098
_journal_page_last 3101
_journal_paper_doi 10.1021/ol501207w
_journal_volume 16
_journal_year 2014
_chemical_formula_sum 'C9 H10 N O3 P'
_chemical_formula_weight 211.15
_chemical_name_systematic
; 
 ? 
;
_space_group_IT_number 14
_symmetry_cell_setting monoclinic
_symmetry_space_group_name_Hall '-P 2yn'
_symmetry_space_group_name_H-M 'P 1 21/n 1'
_atom_sites_solution_hydrogens geom
_atom_sites_solution_primary direct
_atom_sites_solution_secondary difmap
_audit_creation_method SHELXL-97
_cell_angle_alpha 90.00
_cell_angle_beta 107.06(3)
_cell_angle_gamma 90.00
_cell_formula_units_Z 4
_cell_length_a 6.8770(14)
_cell_length_b 16.165(3)
_cell_length_c 8.6840(17)
_cell_measurement_reflns_used 514
_cell_measurement_temperature 170(2)
_cell_measurement_theta_max 20.11
_cell_measurement_theta_min 2.51
_cell_volume 922.9(3)
_computing_cell_refinement 'Bruker SMART'
_computing_data_collection 'Bruker SMART'
_computing_data_reduction 'Bruker SAINT'
_computing_molecular_graphics 'Bruker SHELXTL'
_computing_publication_material 'Bruker SHELXTL'
_computing_structure_refinement 'SHELXL-97 (Sheldrick, 2008)'
_computing_structure_solution 'SHELXS-97 (Sheldrick, 2008)'
_diffrn_ambient_temperature 170(2)
_diffrn_measured_fraction_theta_full 0.991
_diffrn_measured_fraction_theta_max 0.991
_diffrn_measurement_device_type 'CCD area detector'
_diffrn_measurement_method 'phi and omega scans'
_diffrn_radiation_monochromator graphite
_diffrn_radiation_source 'fine-focus sealed tube'
_diffrn_radiation_type MoK\a
_diffrn_radiation_wavelength 0.71073
_diffrn_reflns_av_R_equivalents 0.0609
_diffrn_reflns_av_unetI/netI 0.0880
_diffrn_reflns_limit_h_max 8
_diffrn_reflns_limit_h_min -8
_diffrn_reflns_limit_k_max 18
_diffrn_reflns_limit_k_min -19
_diffrn_reflns_limit_l_max 10
_diffrn_reflns_limit_l_min -8
_diffrn_reflns_number 5129
_diffrn_reflns_theta_full 26.00
_diffrn_reflns_theta_max 26.00
_diffrn_reflns_theta_min 2.52
_exptl_absorpt_coefficient_mu 0.276
_exptl_absorpt_correction_T_max 0.9945
_exptl_absorpt_correction_T_min 0.9469
_exptl_absorpt_correction_type multi-scan
_exptl_absorpt_process_details '(SADABS; Bruker, 1997)'
_exptl_crystal_colour colorless
_exptl_crystal_density_diffrn 1.520
_exptl_crystal_density_method 'not measured'
_exptl_crystal_description plate
_exptl_crystal_F_000 440
_exptl_crystal_size_max 0.20
_exptl_crystal_size_mid 0.12
_exptl_crystal_size_min 0.02
_refine_diff_density_max 0.484
_refine_diff_density_min -0.405
_refine_diff_density_rms 0.088
_refine_ls_extinction_method none
_refine_ls_goodness_of_fit_ref 0.919
_refine_ls_hydrogen_treatment mixed
_refine_ls_matrix_type full
_refine_ls_number_parameters 132
_refine_ls_number_reflns 1807
_refine_ls_number_restraints 1
_refine_ls_restrained_S_all 0.919
_refine_ls_R_factor_all 0.0904
_refine_ls_R_factor_gt 0.0582
_refine_ls_shift/su_max 0.000
_refine_ls_shift/su_mean 0.000
_refine_ls_structure_factor_coef Fsqd
_refine_ls_weighting_details 'calc w=1/[\s^2^(Fo^2^)+(0.0972P)^2^+0.0000P] where P=(Fo^2^+2Fc^2^)/3'
_refine_ls_weighting_scheme calc
_refine_ls_wR_factor_gt 0.1487
_refine_ls_wR_factor_ref 0.1583
_reflns_number_gt 1129
_reflns_number_total 1807
_reflns_threshold_expression >2sigma(I)
_cod_data_source_file ol501207w_si_003.cif
_cod_data_source_block ye171sadp21n
_cod_depositor_comments
;
The following automatic conversions were performed:

'_symmetry_cell_setting' value 'Monoclinic' changed to 'monoclinic'
according to
/usr/data/users/saulius/crontab/automatic-downloads/rss-feeds/ACS/lib/dictionaries/cif_core.dic
dictionary named 'cif_core.dic' version 2.4.2 from 2011-04-26.

Automatic conversion script
Id: cif_fix_values 2281 2013-09-26 08:29:07Z andrius 

 Adding full bibliography for 1516325--1516326.cif.
;
_cod_original_sg_symbol_H-M P2(1)/n
_cod_database_code 1516325

loop_
_symmetry_equiv_pos_as_xyz
'x, y, z'
'-x+1/2, y+1/2, -z+1/2'
'-x, -y, -z'
'x-1/2, -y-1/2, z-1/2'

loop_
_atom_site_label
_atom_site_type_symbol
_atom_site_fract_x
_atom_site_fract_y
_atom_site_fract_z
_atom_site_U_iso_or_equiv
_atom_site_adp_type
_atom_site_occupancy
_atom_site_symmetry_multiplicity
_atom_site_calc_flag
_atom_site_refinement_flags
P1 P 0.40584(14) 0.07619(6) 0.80569(11) 0.0217(3) Uani 1 1 d .
N1 N 0.3781(5) 0.11972(18) 0.9721(4) 0.0228(7) Uani 1 1 d D
H1N H 0.393(6) 0.0863(18) 1.052(3) 0.034 Uiso 1 1 d D
O1 O 0.3787(4) 0.24764(15) 1.0898(3) 0.0301(7) Uani 1 1 d .
O2 O 0.5845(4) 0.02268(14) 0.8255(3) 0.0263(6) Uani 1 1 d .
O3 O 0.2094(4) 0.02418(14) 0.7228(3) 0.0260(6) Uani 1 1 d .
C1 C 0.3979(5) 0.1734(2) 0.7069(4) 0.0212(8) Uani 1 1 d .
C2 C 0.4045(5) 0.1915(2) 0.5519(4) 0.0230(9) Uani 1 1 d .
C3 C 0.3940(6) 0.2743(2) 0.5076(5) 0.0266(9) Uani 1 1 d .
H3 H 0.3964 0.2886 0.4021 0.032 Uiso 1 1 calc R
C4 C 0.3800(5) 0.3369(2) 0.6143(5) 0.0281(9) Uani 1 1 d .
H4 H 0.3721 0.3929 0.5800 0.034 Uiso 1 1 calc R
C5 C 0.3775(5) 0.3189(2) 0.7688(4) 0.0231(8) Uani 1 1 d .
H5 H 0.3710 0.3618 0.8418 0.028 Uiso 1 1 calc R
C6 C 0.3845(5) 0.2368(2) 0.8149(4) 0.0212(8) Uani 1 1 d .
C7 C 0.3816(6) 0.2054(2) 0.9743(4) 0.0238(9) Uani 1 1 d .
C8 C 0.4246(6) 0.1243(2) 0.4357(4) 0.0288(9) Uani 1 1 d .
H8A H 0.3455 0.0757 0.4489 0.043 Uiso 1 1 calc R
H8B H 0.5680 0.1088 0.4582 0.043 Uiso 1 1 calc R
H8C H 0.3733 0.1448 0.3250 0.043 Uiso 1 1 calc R
C9 C 0.0068(6) 0.0563(3) 0.7075(5) 0.0369(10) Uani 1 1 d .
H9A H -0.0209 0.0524 0.8118 0.055 Uiso 1 1 calc R
H9B H -0.0942 0.0238 0.6273 0.055 Uiso 1 1 calc R
H9C H -0.0008 0.1143 0.6733 0.055 Uiso 1 1 calc R

loop_
_atom_site_aniso_label
_atom_site_aniso_U_11
_atom_site_aniso_U_22
_atom_site_aniso_U_33
_atom_site_aniso_U_23
_atom_site_aniso_U_13
_atom_site_aniso_U_12
P1 0.0268(6) 0.0199(5) 0.0186(5) 0.0005(4) 0.0069(4) 0.0003(4)
N1 0.0316(19) 0.0184(17) 0.0183(17) 0.0039(12) 0.0073(14) 0.0029(14)
O1 0.0372(17) 0.0313(15) 0.0222(15) -0.0071(12) 0.0095(13) -0.0007(13)
O2 0.0293(15) 0.0238(14) 0.0259(15) 0.0042(11) 0.0084(12) 0.0065(12)
O3 0.0295(15) 0.0217(14) 0.0273(15) -0.0026(11) 0.0092(11) -0.0007(12)
C1 0.0183(19) 0.0212(19) 0.022(2) 0.0022(15) 0.0027(15) -0.0017(16)
C2 0.023(2) 0.029(2) 0.0186(19) 0.0019(16) 0.0070(16) -0.0016(17)
C3 0.027(2) 0.029(2) 0.022(2) 0.0056(17) 0.0039(17) -0.0018(18)
C4 0.029(2) 0.022(2) 0.031(2) 0.0068(17) 0.0047(18) -0.0002(17)
C5 0.023(2) 0.022(2) 0.024(2) -0.0018(15) 0.0058(16) 0.0000(16)
C6 0.0169(19) 0.025(2) 0.0196(19) 0.0011(15) 0.0026(15) -0.0022(16)
C7 0.0195(19) 0.027(2) 0.023(2) -0.0010(16) 0.0039(16) 0.0005(16)
C8 0.039(2) 0.030(2) 0.019(2) 0.0000(17) 0.0098(17) 0.0005(19)
C9 0.026(2) 0.033(2) 0.048(3) -0.007(2) 0.0052(19) -0.003(2)

loop_
_atom_type_symbol
_atom_type_description
_atom_type_scat_dispersion_real
_atom_type_scat_dispersion_imag
_atom_type_scat_source
C C 0.0033 0.0016 'International Tables Vol C Tables 4.2.6.8 and 6.1.1.4'
H H 0.0000 0.0000 'International Tables Vol C Tables 4.2.6.8 and 6.1.1.4'
N N 0.0061 0.0033 'International Tables Vol C Tables 4.2.6.8 and 6.1.1.4'
O O 0.0106 0.0060 'International Tables Vol C Tables 4.2.6.8 and 6.1.1.4'
P P 0.1023 0.0942 'International Tables Vol C Tables 4.2.6.8 and 6.1.1.4'

loop_
_geom_angle_atom_site_label_1
_geom_angle_atom_site_label_2
_geom_angle_atom_site_label_3
_geom_angle
O2 P1 O3 108.35(15)
O2 P1 N1 116.78(16)
O3 P1 N1 108.71(15)
O2 P1 C1 118.77(16)
O3 P1 C1 110.43(15)
N1 P1 C1 92.86(16)
C7 N1 P1 115.4(3)
C7 N1 H1N 128(3)
P1 N1 H1N 115(3)
C9 O3 P1 121.4(2)
C2 C1 C6 121.1(3)
C2 C1 P1 130.2(3)
C6 C1 P1 108.6(3)
C3 C2 C1 117.2(3)
C3 C2 C8 120.9(3)
C1 C2 C8 121.9(3)
C2 C3 C4 121.6(3)
C2 C3 H3 119.2
C4 C3 H3 119.2
C5 C4 C3 121.1(3)
C5 C4 H4 119.5
C3 C4 H4 119.5
C4 C5 C6 118.4(3)
C4 C5 H5 120.8
C6 C5 H5 120.8
C5 C6 C1 120.6(3)
C5 C6 C7 126.3(3)
C1 C6 C7 113.1(3)
O1 C7 N1 124.6(3)
O1 C7 C6 125.8(3)
N1 C7 C6 109.6(3)
C2 C8 H8A 109.5
C2 C8 H8B 109.5
H8A C8 H8B 109.5
C2 C8 H8C 109.5
H8A C8 H8C 109.5
H8B C8 H8C 109.5
O3 C9 H9A 109.5
O3 C9 H9B 109.5
H9A C9 H9B 109.5
O3 C9 H9C 109.5
H9A C9 H9C 109.5
H9B C9 H9C 109.5

loop_
_geom_bond_atom_site_label_1
_geom_bond_atom_site_label_2
_geom_bond_distance
P1 O2 1.471(2)
P1 O3 1.575(3)
P1 N1 1.667(3)
P1 C1 1.783(4)
N1 C7 1.385(5)
N1 H1N 0.860(2)
O1 C7 1.219(4)
O3 C9 1.456(4)
C1 C2 1.391(5)
C1 C6 1.411(5)
C2 C3 1.389(5)
C2 C8 1.517(5)
C3 C4 1.396(5)
C3 H3 0.9500
C4 C5 1.377(5)
C4 H4 0.9500
C5 C6 1.382(5)
C5 H5 0.9500
C6 C7 1.480(5)
C8 H8A 0.9800
C8 H8B 0.9800
C8 H8C 0.9800
C9 H9A 0.9800
C9 H9B 0.9800
C9 H9C 0.9800

loop_
_geom_torsion_atom_site_label_1
_geom_torsion_atom_site_label_2
_geom_torsion_atom_site_label_3
_geom_torsion_atom_site_label_4
_geom_torsion
O2 P1 N1 C7 118.4(3)
O3 P1 N1 C7 -118.7(3)
C1 P1 N1 C7 -6.0(3)
O2 P1 O3 C9 171.1(3)
N1 P1 O3 C9 43.3(3)
C1 P1 O3 C9 -57.2(3)
O2 P1 C1 C2 59.8(4)
O3 P1 C1 C2 -66.2(4)
N1 P1 C1 C2 -177.4(4)
O2 P1 C1 C6 -119.7(3)
O3 P1 C1 C6 114.4(3)
N1 P1 C1 C6 3.2(3)
C6 C1 C2 C3 -1.0(5)
P1 C1 C2 C3 179.6(3)
C6 C1 C2 C8 178.3(3)
P1 C1 C2 C8 -1.1(6)
C1 C2 C3 C4 0.8(5)
C8 C2 C3 C4 -178.6(3)
C2 C3 C4 C5 0.5(6)
C3 C4 C5 C6 -1.4(5)
C4 C5 C6 C1 1.2(5)
C4 C5 C6 C7 -179.5(3)
C2 C1 C6 C5 0.1(5)
P1 C1 C6 C5 179.6(3)
C2 C1 C6 C7 -179.4(3)
P1 C1 C6 C7 0.1(4)
P1 N1 C7 O1 -174.3(3)
P1 N1 C7 C6 6.9(4)
C5 C6 C7 O1 -2.4(6)
C1 C6 C7 O1 177.0(3)
C5 C6 C7 N1 176.3(3)
C1 C6 C7 N1 -4.3(4)
